data_1507279
loop_
_publ_author_name
'Maeda, Hiromitsu'
'Osuka, Atsuhiro'
'Ishikawa, Yuichi'
'Aritome, Isao'
'Hisaeda, Yoshio'
'Furuta, Hiroyuki'

_publ_section_title
;
 N-confused porphyrin-bearing meso-perfluorophenyl groups: a potential
 agent that forms stable square-planar complexes with Cu(II) and Ag(III).
;
_journal_issue 8
_journal_name_full 'Organic letters'
_journal_page_first 1293
_journal_page_last 1296
_journal_paper_doi 10.1021/ol034227l
_journal_volume 5
_journal_year 2003
_chemical_formula_moiety 'C44 H7 Ag F20 N4 O0.50 '
_chemical_formula_sum 'C44 H7 Ag F20 N4 O0.5'
_chemical_formula_weight 1087.40
_space_group_IT_number 148
_symmetry_cell_setting trigonal
_symmetry_Int_Tables_number 148
_symmetry_space_group_name_Hall '-R 3'
_symmetry_space_group_name_H-M 'R -3 :H'
_cell_angle_alpha 90
_cell_angle_beta 90
_cell_angle_gamma 120
_cell_formula_units_Z 9
_cell_length_a 20.29(1)
_cell_length_b 20.29(1)
_cell_length_c 24.25(3)
_cell_measurement_reflns_used 24517
_cell_measurement_temperature 123.1
_cell_measurement_theta_max 27.6
_cell_measurement_theta_min 3.2
_cell_volume 8646(12)
_computing_cell_refinement PROCESS-AUTO
_computing_data_collection PROCESS-AUTO
_computing_data_reduction CrystalStructure
_computing_publication_material 'CrystalStructure Ver. 3.00'
_computing_structure_refinement CRYSTALS
_computing_structure_solution 'DIRDIF99 (PATTY)'
_diffrn_detector_area_resol_mean 10.00
_diffrn_measured_fraction_theta_full 0.9962
_diffrn_measured_fraction_theta_max 0.9962
_diffrn_measurement_device_type 'Rigaku RAXIS-RAPID'
_diffrn_measurement_method \w
_diffrn_radiation_type 'Mo K\a'
_diffrn_radiation_wavelength 0.7107
_diffrn_reflns_av_R_equivalents 0.070
_diffrn_reflns_limit_h_max 26
_diffrn_reflns_limit_h_min -26
_diffrn_reflns_limit_k_max 25
_diffrn_reflns_limit_k_min -26
_diffrn_reflns_limit_l_max 31
_diffrn_reflns_limit_l_min -30
_diffrn_reflns_number 25514
_diffrn_reflns_theta_full 27.48
_diffrn_reflns_theta_max 27.48
_exptl_absorpt_coefficient_mu 0.664
_exptl_absorpt_correction_T_max 0.876
_exptl_absorpt_correction_T_min 0.183
_exptl_absorpt_correction_type multi-scan
_exptl_absorpt_process_details
;
    Higashi, T. (1995). Program for Absorption Correction.
    Rigaku Corporation, Tokyo, Japan.
;
_exptl_crystal_colour green
_exptl_crystal_density_diffrn 1.879
_exptl_crystal_density_method 'not measured'
_exptl_crystal_description prism
_exptl_crystal_F_000 4770.00
_exptl_crystal_size_max 0.60
_exptl_crystal_size_mid 0.40
_exptl_crystal_size_min 0.20
_refine_diff_density_max 0.69
_refine_diff_density_min -1.71
_refine_ls_extinction_method none
_refine_ls_goodness_of_fit_ref 0.988
_refine_ls_hydrogen_treatment refall
_refine_ls_number_parameters 319
_refine_ls_number_reflns 3740
_refine_ls_R_factor_gt 0.0570
_refine_ls_shift/su_max 0.0030
_refine_ls_structure_factor_coef F
_refine_ls_weighting_details 'w = 1/[0.0010Fo^2^ + 3.0000\s^2^(Fo) + 0.5000]'
_refine_ls_weighting_scheme calc
_refine_ls_wR_factor_ref 0.0810
_reflns_number_gt 3740
_reflns_number_total 4399
_reflns_threshold_expression F^2^>2.0\s(F^2^)
_cod_data_source_file ol034227lsi20030207_112228.cif
_cod_data_source_block '_C6F5-NCP-Ag(III)_(4-Ag)'
_cod_original_cell_volume 8647.4(1)
_cod_original_sg_symbol_H-M 'R -3       '
_cod_original_formula_sum 'C44 H7 Ag F20 N4 O0.50 '
_cod_database_code 1507279

loop_
_symmetry_equiv_pos_as_xyz
x,y,z
-x,-y,-z
x+1/3,y+2/3,z+2/3
-x+1/3,-y+2/3,-z+2/3
x+2/3,y+1/3,z+1/3
-x+2/3,-y+1/3,-z+1/3
-y,x-y,z
y,-x+y,-z
-y+1/3,x-y+2/3,z+2/3
y+1/3,-x+y+2/3,-z+2/3
-y+2/3,x-y+1/3,z+1/3
y+2/3,-x+y+1/3,-z+1/3
-x+y,-x,z
x-y,x,-z
-x+y+1/3,-x+2/3,z+2/3
x-y+1/3,x+2/3,-z+2/3
-x+y+2/3,-x+1/3,z+1/3
x-y+2/3,x+1/3,-z+1/3

loop_
_atom_site_label
_atom_site_type_symbol
_atom_site_fract_x
_atom_site_fract_y
_atom_site_fract_z
_atom_site_U_iso_or_equiv
_atom_site_adp_type
_atom_site_occupancy
_atom_site_symmetry_multiplicity
_atom_site_calc_flag
_atom_site_refinement_flags
Ag1 Ag 1.0000 0.5000 1.0000 0.0311(1) Uani 1.00 1 d .
F1 F 0.8574(2) 0.1851(2) 0.9940(2) 0.071(1) Uani 1.00 1 d .
F2 F 0.7431(3) 0.0423(2) 0.9691(2) 0.087(1) Uani 1.00 1 d .
F3 F 0.6183(2) 0.0231(2) 0.9135(1) 0.0737(9) Uani 1.00 1 d .
F4 F 0.6078(2) 0.1454(2) 0.8822(2) 0.076(1) Uani 1.00 1 d .
F5 F 0.7203(2) 0.2880(2) 0.9072(2) 0.069(1) Uani 1.00 1 d .
F6 F 0.8668(3) 0.4288(4) 1.2091(2) 0.123(2) Uani 1.00 1 d .
F7 F 0.7760(4) 0.4305(5) 1.2890(2) 0.161(3) Uani 1.00 1 d .
F8 F 0.7083(3) 0.5185(3) 1.2757(2) 0.121(2) Uani 1.00 1 d .
F9 F 0.7254(3) 0.5932(3) 1.1782(3) 0.121(2) Uani 1.00 1 d .
F10 F 0.8153(2) 0.5891(2) 1.0995(2) 0.075(1) Uani 1.00 1 d .
O1 O 0.6667 0.3333 1.172(1) 0.26(1) Uiso 0.75 1 d P
N1 N 0.9844(2) 0.4219(2) 0.9414(1) 0.0377(9) Uani 1.00 1 d .
N2 N 0.8938(2) 0.4272(2) 1.0295(1) 0.043(1) Uani 1.00 1 d .
C1 C 1.0352(2) 0.4309(2) 0.9000(2) 0.038(1) Uani 1.00 1 d .
C2 C 1.0020(3) 0.3642(3) 0.8657(2) 0.041(1) Uani 1.00 1 d .
C3 C 0.9326(3) 0.3162(3) 0.8859(2) 0.044(1) Uani 1.00 1 d .
C4 C 0.9202(2) 0.3510(2) 0.9335(2) 0.038(1) Uani 1.00 1 d .
C5 C 0.8542(2) 0.3194(2) 0.9651(2) 0.039(1) Uani 1.00 1 d .
C6 C 0.8434(2) 0.3568(2) 1.0097(2) 0.039(1) Uani 1.00 1 d .
C7 C 0.7757(3) 0.3257(3) 1.0440(2) 0.049(1) Uani 1.00 1 d .
C8 C 0.7860(2) 0.3764(3) 1.0832(2) 0.040(1) Uani 1.00 1 d .
C9 C 0.8603(2) 0.4411(3) 1.0745(2) 0.040(1) Uani 1.00 1 d .
C10 C 0.8914(2) 0.5055(3) 1.1076(2) 0.039(1) Uani 1.00 1 d .
C11 C 0.7923(3) 0.2402(3) 0.9518(2) 0.045(1) Uani 1.00 1 d .
C12 C 0.7967(3) 0.1767(3) 0.9664(2) 0.052(1) Uani 1.00 1 d .
C13 C 0.7381(3) 0.1032(3) 0.9540(2) 0.057(1) Uani 1.00 1 d .
C14 C 0.6754(3) 0.0942(3) 0.9262(2) 0.057(1) Uani 1.00 1 d .
C15 C 0.6689(3) 0.1557(3) 0.9098(2) 0.056(1) Uani 1.00 1 d .
C16 C 0.7274(3) 0.2282(3) 0.9229(2) 0.051(1) Uani 1.00 1 d .
C17 C 0.8439(3) 0.5094(3) 1.1529(2) 0.043(1) Uani 1.00 1 d .
C18 C 0.8331(4) 0.4703(4) 1.2017(2) 0.070(2) Uani 1.00 1 d .
C19 C 0.7878(5) 0.4724(6) 1.2432(3) 0.097(3) Uani 1.00 1 d .
C20 C 0.7525(4) 0.5163(4) 1.2360(3) 0.079(2) Uani 1.00 1 d .
C21 C 0.7612(3) 0.5536(3) 1.1878(3) 0.069(2) Uani 1.00 1 d .
C22 C 0.8074(3) 0.5511(3) 1.1467(2) 0.051(1) Uani 1.00 1 d .
H1 H 1.0250(3) 0.3563(3) 0.8341(2) 0.052(2) Uiso 1.00 1 c .
H2 H 0.8979(3) 0.2673(3) 0.8716(2) 0.053(2) Uiso 1.00 1 c .
H3 H 0.7318(3) 0.2769(3) 1.0400(2) 0.059(2) Uiso 1.00 1 c .
H4 H 0.7503(2) 0.3709(3) 1.1107(2) 0.051(2) Uiso 0.50 1 c P

loop_
_atom_site_aniso_label
_atom_site_aniso_U_11
_atom_site_aniso_U_22
_atom_site_aniso_U_33
_atom_site_aniso_U_12
_atom_site_aniso_U_13
_atom_site_aniso_U_23
Ag1 0.0303(2) 0.0326(2) 0.0349(3) 0.0191(2) -0.0013(1) -0.0010(1)
F1 0.081(2) 0.050(2) 0.089(3) 0.038(2) -0.015(2) -0.004(2)
F2 0.122(3) 0.039(2) 0.094(3) 0.037(2) 0.002(2) 0.001(2)
F3 0.060(2) 0.040(2) 0.083(2) -0.004(1) 0.031(2) -0.019(1)
F4 0.040(2) 0.066(2) 0.105(3) 0.014(1) -0.012(2) -0.025(2)
F5 0.052(2) 0.050(2) 0.107(3) 0.028(1) -0.023(2) -0.014(2)
F6 0.146(4) 0.216(6) 0.082(3) 0.146(4) 0.045(3) 0.077(3)
F7 0.175(5) 0.305(9) 0.059(3) 0.162(6) 0.048(3) 0.069(4)
F8 0.097(3) 0.165(5) 0.097(3) 0.062(3) 0.038(3) -0.037(3)
F9 0.112(3) 0.090(3) 0.198(5) 0.079(3) 0.076(4) 0.026(3)
F10 0.065(2) 0.064(2) 0.110(3) 0.044(2) 0.029(2) 0.037(2)
N1 0.038(2) 0.037(2) 0.039(2) 0.019(1) -0.003(1) -0.003(1)
N2 0.040(2) 0.051(2) 0.044(2) 0.028(2) -0.001(2) -0.003(2)
C1 0.038(2) 0.040(2) 0.042(2) 0.024(2) -0.001(2) 0.000(2)
C2 0.046(2) 0.048(2) 0.037(2) 0.029(2) -0.000(2) -0.007(2)
C3 0.045(2) 0.038(2) 0.048(2) 0.021(2) -0.003(2) -0.011(2)
C4 0.039(2) 0.032(2) 0.047(2) 0.021(2) -0.001(2) -0.004(2)
C5 0.036(2) 0.032(2) 0.050(2) 0.017(2) -0.002(2) -0.006(2)
C6 0.034(2) 0.037(2) 0.049(2) 0.020(2) -0.002(2) -0.003(2)
C7 0.039(2) 0.052(3) 0.056(3) 0.023(2) 0.003(2) -0.001(2)
C8 0.034(2) 0.049(2) 0.044(2) 0.025(2) 0.005(2) 0.003(2)
C9 0.038(2) 0.049(2) 0.043(2) 0.030(2) 0.000(2) -0.001(2)
C10 0.039(2) 0.044(2) 0.039(2) 0.025(2) 0.003(2) 0.004(2)
C11 0.043(2) 0.034(2) 0.055(3) 0.016(2) 0.004(2) -0.005(2)
C12 0.060(3) 0.037(2) 0.058(3) 0.024(2) 0.003(2) -0.003(2)
C13 0.066(3) 0.034(2) 0.061(3) 0.019(2) 0.013(3) -0.001(2)
C14 0.048(3) 0.035(2) 0.067(3) 0.005(2) 0.024(2) -0.009(2)
C15 0.036(2) 0.049(3) 0.068(3) 0.010(2) 0.009(2) -0.010(2)
C16 0.039(2) 0.048(3) 0.061(3) 0.018(2) -0.000(2) -0.010(2)
C17 0.038(2) 0.049(2) 0.044(2) 0.023(2) 0.000(2) -0.008(2)
C18 0.068(4) 0.116(5) 0.048(3) 0.062(4) 0.004(3) 0.010(3)
C19 0.091(5) 0.173(8) 0.040(3) 0.076(6) 0.020(3) 0.020(4)
C20 0.071(4) 0.098(5) 0.067(4) 0.040(4) 0.015(3) -0.022(4)
C21 0.050(3) 0.055(3) 0.105(5) 0.029(3) 0.020(3) -0.011(3)
C22 0.047(3) 0.042(2) 0.065(3) 0.023(2) 0.007(2) -0.001(2)

loop_
_atom_type_symbol
_atom_type_description
_atom_type_scat_dispersion_real
_atom_type_scat_dispersion_imag
_atom_type_scat_source
C C 0.006 0.003
;
International Tables for Crystallography
(1992, Vol. C, Tables 4.2.6.8 and 6.1.1.4)
;
H H 0.000 0.000
;
International Tables for Crystallography
(1992, Vol. C, Table 6.1.1.4)
;
N N 0.011 0.006
;
International Tables for Crystallography
(1992, Vol. C, Tables 4.2.6.8 and 6.1.1.4)
;
F F 0.026 0.016
;
International Tables for Crystallography
(1992, Vol. C, Tables 4.2.6.8 and 6.1.1.4)
;
Ag Ag -0.807 1.202
;
International Tables for Crystallography
(1992, Vol. C, Tables 4.2.6.8 and 6.1.1.4)
;
O O 0.017 0.010
;
International Tables for Crystallography
(1992, Vol. C, Tables 4.2.6.8 and 6.1.1.4)
;

loop_
_geom_angle_atom_site_label_1
_geom_angle_atom_site_label_2
_geom_angle_atom_site_label_3
_geom_angle
_geom_angle_publ_flag
N1 Ag1 N2 89.08(15) yes
Ag1 N1 C1 126.0(3) yes
Ag1 N1 C4 127.2(3) yes
C1 N1 C4 106.7(3) yes
Ag1 N2 C6 127.1(3) yes
Ag1 N2 C9 125.2(3) yes
C6 N2 C9 107.7(4) yes
N1 C1 C2 109.1(4) yes
C1 C2 C3 107.4(4) yes
C1 C2 H1 125.9(6) no
C3 C2 H1 126.7(6) no
C2 C3 C4 108.3(4) yes
C2 C3 H2 126.0(6) no
C4 C3 H2 125.7(6) no
N1 C4 C3 108.4(4) yes
N1 C4 C5 126.1(4) yes
C3 C4 C5 125.5(4) yes
C4 C5 C6 123.5(4) yes
C4 C5 C11 118.2(4) yes
C6 C5 C11 118.2(4) yes
N2 C6 C5 127.0(4) yes
N2 C6 C7 107.7(4) yes
C5 C6 C7 125.3(4) yes
C6 C7 C8 108.9(4) yes
C6 C7 H3 125.7(6) no
C8 C7 H3 125.4(6) no
C7 C8 C9 106.8(4) yes
C7 C8 H4 126.3(6) no
C9 C8 H4 126.9(6) no
N2 C9 C8 109.0(4) yes
N2 C9 C10 127.5(4) yes
C8 C9 C10 123.5(4) yes
C9 C10 C17 118.3(4) yes
C5 C11 C12 122.3(4) yes
C5 C11 C16 120.3(4) yes
C12 C11 C16 117.3(4) yes
F1 C12 C11 119.7(4) yes
F1 C12 C13 118.8(5) yes
C11 C12 C13 121.5(5) yes
F2 C13 C12 120.6(5) yes
F2 C13 C14 120.3(5) yes
C12 C13 C14 119.1(5) yes
F3 C14 C13 119.7(5) yes
F3 C14 C15 118.7(5) yes
C13 C14 C15 121.7(4) yes
F4 C15 C14 120.4(5) yes
F4 C15 C16 121.2(5) yes
C14 C15 C16 118.4(5) yes
F5 C16 C11 120.0(4) yes
F5 C16 C15 118.0(5) yes
C11 C16 C15 122.0(5) yes
C10 C17 C18 121.5(4) yes
C10 C17 C22 120.8(4) yes
C18 C17 C22 117.8(5) yes
F6 C18 C17 119.6(5) yes
F6 C18 C19 118.8(6) yes
C17 C18 C19 121.6(6) yes
F7 C19 C18 119.5(8) yes
F7 C19 C20 121.2(6) yes
C18 C19 C20 119.3(6) yes
F8 C20 C19 119.8(7) yes
F8 C20 C21 120.4(7) yes
C19 C20 C21 119.7(5) yes
F9 C21 C20 121.6(6) yes
F9 C21 C22 118.3(6) yes
C20 C21 C22 120.0(6) yes
F10 C22 C17 119.7(4) yes
F10 C22 C21 118.8(5) yes
C17 C22 C21 121.5(5) yes

loop_
_geom_bond_atom_site_label_1
_geom_bond_atom_site_label_2
_geom_bond_distance
_geom_bond_publ_flag
Ag1 N1 2.033(4) yes
Ag1 N2 2.039(4) yes
F1 C12 1.335(6) yes
F2 C13 1.340(6) yes
F3 C14 1.359(5) yes
F4 C15 1.331(6) yes
F5 C16 1.347(6) yes
F6 C18 1.336(7) yes
F7 C19 1.345(9) yes
F8 C20 1.332(7) yes
F9 C21 1.345(7) yes
F10 C22 1.343(6) yes
N1 C1 1.383(5) yes
N1 C4 1.388(5) yes
N2 C6 1.362(6) yes
N2 C9 1.388(5) yes
C1 C2 1.438(6) yes
C2 C3 1.342(6) yes
C2 H1 0.950(7) no
C3 C4 1.438(6) yes
C3 H2 0.950(5) no
C4 C5 1.392(6) yes
C5 C6 1.400(6) yes
C5 C11 1.499(6) yes
C6 C7 1.454(6) yes
C7 C8 1.336(7) yes
C7 H3 0.950(5) no
C8 C9 1.438(6) yes
C8 H4 0.949(6) no
C9 C10 1.387(6) yes
C10 C17 1.490(6) yes
C11 C12 1.382(7) yes
C11 C16 1.402(7) yes
C12 C13 1.398(7) yes
C13 C14 1.370(8) yes
C14 C15 1.378(8) yes
C15 C16 1.389(7) yes
C17 C18 1.381(8) yes
C17 C22 1.384(6) yes
C18 C19 1.378(8) yes
C19 C20 1.405(11) yes
C20 C21 1.36(1) yes
C21 C22 1.386(7) yes

loop_
_geom_contact_atom_site_label_1
_geom_contact_atom_site_label_2
_geom_contact_site_symmetry_2
_geom_contact_distance
_geom_contact_publ_flag
Ag1 F3 7_655 3.042(3) yes
Ag1 F3 8_667 3.042(3) yes
Ag1 N1 . 2.033(4) yes
Ag1 N1 2_767 2.033(4) yes
Ag1 N2 . 2.039(4) yes
Ag1 N2 2_767 2.039(4) yes
Ag1 C1 . 3.059(5) yes
Ag1 C1 2_767 3.059(5) yes
Ag1 C4 . 3.078(4) yes
Ag1 C4 2_767 3.078(4) yes
Ag1 C5 . 3.472(4) yes
Ag1 C5 2_767 3.472(4) yes
Ag1 C6 . 3.060(4) yes
Ag1 C6 2_767 3.060(4) yes
Ag1 C9 . 3.056(5) yes
Ag1 C9 2_767 3.056(5) yes
Ag1 C10 . 3.452(5) yes
Ag1 C10 2_767 3.452(5) yes
Ag1 C14 7_655 3.568(5) yes
Ag1 C14 8_667 3.568(5) yes
F1 F2 . 2.723(5) yes
F1 F2 8_667 3.400(5) yes
F1 F8 18_547 3.287(6) yes
F1 F10 13_665 3.068(6) yes
F1 C3 . 3.495(7) yes
F1 C4 . 3.290(6) yes
F1 C5 . 2.847(5) yes
F1 C11 . 2.349(6) yes
F1 C12 . 1.335(6) yes
F1 C13 . 2.353(7) yes
F1 C14 . 3.596(7) yes
F1 H2 . 3.30(2) no
F2 F3 . 2.719(6) yes
F2 F8 18_547 3.152(6) yes
F2 C12 . 2.378(6) yes
F2 C13 . 1.340(6) yes
F2 C14 . 2.350(8) yes
F2 C18 9_644 3.547(8) yes
F2 C19 9_644 3.49(1) yes
F2 H1 10_556 3.46(4) no
F3 F4 . 2.705(6) yes
F3 N2 14_547 3.193(5) yes
F3 C2 10_556 3.139(6) yes
F3 C3 10_556 3.273(7) yes
F3 C13 . 2.359(7) yes
F3 C14 . 1.359(5) yes
F3 C15 . 2.354(6) yes
F3 H1 10_556 2.64(5) no
F3 H2 10_556 2.92(3) no
F4 F5 . 2.711(5) yes
F4 F5 10_556 3.419(7) yes
F4 F5 13_665 3.267(5) yes
F4 N1 13_665 3.441(5) yes
F4 C3 10_556 3.483(6) yes
F4 C4 13_665 3.383(6) yes
F4 C5 13_665 3.527(6) yes
F4 C14 . 2.351(8) yes
F4 C15 . 1.331(6) yes
F4 C16 . 2.369(6) yes
F4 C16 10_556 3.573(8) yes
F4 H2 10_556 3.01(3) no
F5 C5 . 2.834(5) yes
F5 C6 . 3.297(6) yes
F5 C7 . 3.464(7) yes
F5 C11 . 2.380(6) yes
F5 C14 . 3.596(7) yes
F5 C15 . 2.346(6) yes
F5 C16 . 1.347(6) yes
F5 H3 . 3.24(2) no
F6 F7 . 2.685(7) yes
F6 F8 13_665 2.910(7) yes
F6 F9 13_665 3.228(8) yes
F6 C8 . 3.377(7) yes
F6 C9 . 3.280(7) yes
F6 C10 . 2.821(6) yes
F6 C17 . 2.348(6) yes
F6 C18 . 1.336(7) yes
F6 C19 . 2.336(9) yes
F6 C20 13_665 3.262(9) yes
F6 C21 13_665 3.405(9) yes
F6 C22 . 3.592(7) yes
F6 H2 17_665 3.4(1) no
F6 H4 . 3.15(2) no
F7 F8 . 2.764(9) yes
F7 F8 10_557 2.815(9) yes
F7 F8 13_665 3.24(1) yes
F7 O1 . 3.53(3) yes
F7 C18 . 2.352(7) yes
F7 C19 . 1.345(9) yes
F7 C20 . 2.396(11) yes
F8 F9 . 2.734(8) yes
F8 C19 . 2.369(9) yes
F8 C20 . 1.332(7) yes
F8 C21 . 2.332(9) yes
F8 C22 . 3.597(7) yes
F9 F10 . 2.671(6) yes
F9 F10 6_667 3.148(7) yes
F9 C2 5_455 2.915(6) yes
F9 C3 5_455 3.430(6) yes
F9 C20 . 2.36(1) yes
F9 C21 . 1.345(7) yes
F9 C22 . 2.346(6) yes
F9 C22 6_667 3.423(7) yes
F9 H1 5_455 2.4(1) no
F9 H2 5_455 3.4(1) no
F10 C1 2_767 3.254(5) yes
F10 C2 2_767 3.440(6) yes
F10 C7 7_655 3.146(7) yes
F10 C9 . 3.599(5) yes
F10 C10 . 2.813(5) yes
F10 C12 7_655 3.278(7) yes
F10 C17 . 2.357(6) yes
F10 C18 . 3.598(7) yes
F10 C20 . 3.588(9) yes
F10 C21 . 2.348(8) yes
F10 C21 6_667 3.533(7) yes
F10 C22 . 1.343(6) yes
F10 H1 2_767 3.27(9) no
F10 H3 7_655 2.81(5) no
O1 C8 . 3.02(3) yes
O1 C8 7_655 3.03(3) yes
O1 C8 13_665 3.02(3) yes
O1 C18 . 3.204(11) yes
O1 C18 7_655 3.204(11) yes
O1 C18 13_665 3.204(11) yes
O1 C19 . 3.17(2) yes
O1 C19 7_655 3.17(2) yes
O1 C19 13_665 3.17(2) yes
O1 C20 . 3.572(17) yes
O1 C20 7_655 3.572(17) yes
O1 C20 13_665 3.572(17) yes
O1 H4 . 2.09(5) no
O1 H4 7_655 2.09(5) no
O1 H4 13_665 2.09(5) no
N1 N2 . 2.856(5) yes
N1 N2 2_767 2.902(5) yes
N1 C1 . 1.383(5) yes
N1 C2 . 2.299(6) yes
N1 C3 . 2.293(6) yes
N1 C4 . 1.388(5) yes
N1 C5 . 2.478(6) yes
N1 C6 . 2.983(6) yes
N1 C9 2_767 3.008(6) yes
N1 C10 2_767 2.493(6) yes
N1 H1 . 3.21(2) no
N1 H2 . 3.21(2) no
N2 C1 2_767 3.024(6) yes
N2 C4 . 2.989(6) yes
N2 C5 . 2.471(6) yes
N2 C6 . 1.362(6) yes
N2 C7 . 2.274(6) yes
N2 C8 . 2.300(6) yes
N2 C9 . 1.388(5) yes
N2 C10 . 2.488(6) yes
N2 H3 . 3.19(2) no
N2 H4 . 3.21(2) no
C1 C2 . 1.438(6) yes
C1 C3 . 2.241(6) yes
C1 C4 . 2.224(6) yes
C1 C5 . 3.577(6) yes
C1 C9 2_767 2.472(6) yes
C1 C10 2_767 1.412(6) yes
C1 C17 2_767 2.482(6) yes
C1 C18 2_767 3.448(8) yes
C1 C22 2_767 3.233(7) yes
C1 H1 . 2.14(1) no
C1 H2 . 3.16(2) no
C2 C3 . 1.342(6) yes
C2 C4 . 2.254(6) yes
C2 C5 . 3.594(6) yes
C2 C10 2_767 2.523(6) yes
C2 C14 16_546 3.430(7) yes
C2 C17 2_767 2.922(6) yes
C2 C22 2_767 3.371(7) yes
C2 H1 . 0.950(7) no
C2 H2 . 2.05(1) no
C3 C4 . 1.438(6) yes
C3 C5 . 2.516(7) yes
C3 C10 2_767 3.598(7) yes
C3 C11 . 2.941(7) yes
C3 C12 . 3.408(7) yes
C3 H1 . 2.06(1) no
C3 H2 . 0.950(5) no
C4 C5 . 1.392(6) yes
C4 C6 . 2.460(6) yes
C4 C10 2_767 3.598(6) yes
C4 C11 . 2.481(6) yes
C4 C12 . 3.250(7) yes
C4 C16 . 3.441(7) yes
C4 H1 . 3.18(2) no
C4 H2 . 2.14(1) no
C5 C6 . 1.400(6) yes
C5 C7 . 2.534(7) yes
C5 C9 . 3.584(6) yes
C5 C11 . 1.499(6) yes
C5 C12 . 2.524(6) yes
C5 C16 . 2.516(6) yes
C5 H2 . 2.83(2) no
C5 H3 . 2.84(2) no
C6 C7 . 1.454(6) yes
C6 C8 . 2.270(6) yes
C6 C9 . 2.220(6) yes
C6 C10 . 3.571(6) yes
C6 C11 . 2.488(6) yes
C6 C12 . 3.450(7) yes
C6 C16 . 3.261(7) yes
C6 H3 . 2.15(1) no
C6 H4 . 3.19(2) no
C7 C8 . 1.336(7) yes
C7 C8 13_665 3.413(7) yes
C7 C9 . 2.227(7) yes
C7 C10 . 3.554(7) yes
C7 C11 . 2.952(7) yes
C7 C16 . 3.401(8) yes
C7 C22 13_665 3.487(8) yes
C7 H3 . 0.950(5) no
C7 H3 7_655 3.287(5) no
C7 H4 . 2.05(2) no
C7 H4 13_665 3.17(2) no
C8 C9 . 1.438(6) yes
C8 C10 . 2.489(6) yes
C8 C17 . 2.890(7) yes
C8 C18 . 3.315(8) yes
C8 H3 . 2.04(1) no
C8 H3 7_655 2.70(1) no
C8 H4 . 0.949(6) no
C8 H4 7_655 3.282(6) no
C8 H4 13_665 3.112(6) no
C9 C10 . 1.387(6) yes
C9 C17 . 2.470(6) yes
C9 C18 . 3.239(8) yes
C9 C22 . 3.405(6) yes
C9 H3 . 3.15(2) no
C9 H3 7_655 3.05(2) no
C9 H4 . 2.15(1) no
C10 C17 . 1.490(6) yes
C10 C18 . 2.505(7) yes
C10 C22 . 2.499(6) yes
C10 H1 2_767 2.82(8) no
C10 H3 7_655 3.45(3) no
C10 H4 . 2.80(1) no
C11 C12 . 1.382(7) yes
C11 C13 . 2.426(7) yes
C11 C14 . 2.787(7) yes
C11 C15 . 2.441(7) yes
C11 C16 . 1.402(7) yes
C11 H2 . 2.74(2) no
C11 H3 . 2.75(2) no
C12 C13 . 1.398(7) yes
C12 C14 . 2.386(8) yes
C12 C15 . 2.773(8) yes
C12 C16 . 2.378(8) yes
C12 H2 . 3.02(2) no
C12 H3 . 3.43(3) no
C13 C14 . 1.370(8) yes
C13 C15 . 2.399(9) yes
C13 C16 . 2.758(8) yes
C13 H1 10_556 3.48(4) no
C14 C15 . 1.378(8) yes
C14 C16 . 2.376(7) yes
C14 H1 10_556 3.10(5) no
C14 H2 10_556 3.47(3) no
C15 C16 . 1.389(7) yes
C15 H2 10_556 3.49(3) no
C16 H2 . 3.38(3) no
C16 H3 . 2.99(2) no
C17 C18 . 1.381(8) yes
C17 C19 . 2.408(8) yes
C17 C20 . 2.789(7) yes
C17 C21 . 2.417(7) yes
C17 C22 . 1.384(6) yes
C17 H1 2_767 2.7(1) no
C17 H3 7_655 3.47(4) no
C17 H4 . 2.69(2) no
C18 C19 . 1.378(8) yes
C18 C20 . 2.401(9) yes
C18 C21 . 2.752(9) yes
C18 C22 . 2.366(8) yes
C18 H1 2_767 3.4(1) no
C18 H4 . 2.89(2) no
C19 C20 . 1.405(11) yes
C19 C21 . 2.388(11) yes
C19 C22 . 2.748(9) yes
C20 C21 . 1.36(1) yes
C20 C22 . 2.375(9) yes
C21 C22 . 1.386(7) yes
C22 H1 2_767 3.0(1) no
C22 H3 7_655 3.18(5) no
C22 H4 . 3.35(3) no

loop_
_geom_torsion_atom_site_label_1
_geom_torsion_atom_site_label_2
_geom_torsion_atom_site_label_3
_geom_torsion_atom_site_label_4
_geom_torsion
_geom_torsion_publ_flag
N2 Ag1 N1 C1 177.7(7) yes
N2 Ag1 N1 C4 0.4(8) yes
N1 Ag1 N2 C6 -0.3(8) yes
N1 Ag1 N2 C9 179.0(7) yes
Ag1 N1 C1 C2 -177.6(3) yes
C4 N1 C1 C2 0.1(7) yes
Ag1 N1 C4 C3 177.6(3) yes
Ag1 N1 C4 C5 -0.9(8) yes
C1 N1 C4 C3 -0.1(7) yes
C1 N1 C4 C5 -178.6(6) yes
Ag1 N2 C6 C5 0.7(8) yes
Ag1 N2 C6 C7 179.3(3) yes
C9 N2 C6 C5 -178.8(6) yes
C9 N2 C6 C7 -0.1(8) yes
Ag1 N2 C9 C8 -179.2(3) yes
Ag1 N2 C9 C10 0.0(8) yes
C6 N2 C9 C8 0.3(8) yes
C6 N2 C9 C10 179.5(6) yes
N1 C1 C2 C3 0.0(7) yes
C1 C2 C3 C4 -0.1(7) yes
C2 C3 C4 N1 0.1(8) yes
C2 C3 C4 C5 178.6(6) yes
N1 C4 C5 C6 1.1(1) yes
N1 C4 C5 C11 -177.0(5) yes
C3 C4 C5 C6 -177.1(6) yes
C3 C4 C5 C11 4.8(1) yes
C4 C5 C6 N2 -1.0(1) yes
C4 C5 C6 C7 -179.4(6) yes
C11 C5 C6 N2 177.1(6) yes
C11 C5 C6 C7 -1.3(1) yes
C4 C5 C11 C12 76.0(9) yes
C4 C5 C11 C16 -103.0(8) yes
C6 C5 C11 C12 -102.2(8) yes
C6 C5 C11 C16 78.8(9) yes
N2 C6 C7 C8 -0.0(8) yes
C5 C6 C7 C8 178.6(6) yes
C6 C7 C8 C9 0.2(7) yes
C7 C8 C9 N2 -0.3(8) yes
C7 C8 C9 C10 -179.6(6) yes
N2 C9 C10 C17 177.9(6) yes
C8 C9 C10 C17 -3.0(1) yes
C9 C10 C17 C18 77.7(9) yes
C9 C10 C17 C22 -100.7(8) yes
C5 C11 C12 F1 1.1(1) yes
C5 C11 C12 C13 179.4(6) yes
C16 C11 C12 F1 -179.9(7) yes
C16 C11 C12 C13 -1.5(1) yes
C5 C11 C16 F5 -0.3(1) yes
C5 C11 C16 C15 180.0(6) yes
C12 C11 C16 F5 -179.4(7) yes
C12 C11 C16 C15 0.9(1) yes
F1 C12 C13 F2 -0.8(1) yes
F1 C12 C13 C14 179.3(6) yes
C11 C12 C13 F2 -179.2(7) yes
C11 C12 C13 C14 0.9(1) yes
F2 C13 C14 F3 -0.4(1) yes
F2 C13 C14 C15 -179.6(6) yes
C12 C13 C14 F3 179.5(7) yes
C12 C13 C14 C15 0.3(1) yes
F3 C14 C15 F4 -0.1(9) yes
F3 C14 C15 C16 179.9(6) yes
C13 C14 C15 F4 179.1(7) yes
C13 C14 C15 C16 -0.8(1) yes
F4 C15 C16 F5 0.6(9) yes
F4 C15 C16 C11 -179.7(6) yes
C14 C15 C16 F5 -179.5(7) yes
C14 C15 C16 C11 0.2(1) yes
C10 C17 C18 F6 0.9(1) yes
C10 C17 C18 C19 -178.6(8) yes
C22 C17 C18 F6 179.4(8) yes
C22 C17 C18 C19 -0.1(1) yes
C10 C17 C22 F10 -0.6(1) yes
C10 C17 C22 C21 178.2(7) yes
C18 C17 C22 F10 -179.0(8) yes
C18 C17 C22 C21 -0.2(1) yes
F6 C18 C19 F7 -2.7(2) yes
F6 C18 C19 C20 179.6(9) yes
C17 C18 C19 F7 176.8(9) yes
C17 C18 C19 C20 -0.9(2) yes
F7 C19 C20 F8 2.0(2) yes
F7 C19 C20 C21 -175.3(9) yes
C18 C19 C20 F8 179.7(9) yes
C18 C19 C20 C21 2.3(2) yes
F8 C20 C21 F9 -0.6(1) yes
F8 C20 C21 C22 180.0(7) yes
C19 C20 C21 F9 176.8(1) yes
C19 C20 C21 C22 -2.7(2) yes
F9 C21 C22 F10 1.0(1) yes
F9 C21 C22 C17 -177.8(7) yes
C20 C21 C22 F10 -179.5(8) yes
C20 C21 C22 C17 1.7(1) yes
